data_7023953
loop_
_publ_author_name
'Pappuru, Sreenath'
'Chokkapu, Eswara Rao'
'Chakraborty, Debashis'
'Ramkumar, Venkatachalam'

_publ_section_title
;
 Group iv complexes containing the benzotriazole phenoxide ligand as
 catalysts for the ring-opening polymerization of lactides, epoxides and
 as precatalysts for the polymerization of ethylene.
;
_journal_issue 46
_journal_name_full 'Dalton transactions (Cambridge, England : 2003)'
_journal_page_first 16412
_journal_page_last 16427
_journal_paper_doi 10.1039/c3dt52065j
_journal_volume 42
_journal_year 2013
_chemical_formula_moiety 'C59 H48 Cl4 N12 O4 Ti2'
_chemical_formula_sum 'C59 H48 Cl4 N12 O4 Ti2'
_chemical_formula_weight 1226.69
_chemical_name_systematic
;

 ?

;
_space_group_IT_number 2
_symmetry_cell_setting triclinic
_symmetry_space_group_name_Hall '-P 1'
_symmetry_space_group_name_H-M 'P -1'
_atom_sites_solution_hydrogens geom
_atom_sites_solution_primary direct
_atom_sites_solution_secondary difmap
_audit_creation_method SHELXL-97
_cell_angle_alpha 103.316(2)
_cell_angle_beta 93.616(2)
_cell_angle_gamma 91.888(2)
_cell_formula_units_Z 2
_cell_length_a 12.0351(5)
_cell_length_b 12.7717(6)
_cell_length_c 18.3390(8)
_cell_measurement_reflns_used 6699
_cell_measurement_temperature 173(2)
_cell_measurement_theta_max 30.13
_cell_measurement_theta_min 2.68
_cell_volume 2734.3(2)
_computing_cell_refinement 'APEXII/SAINT, Bruker,2004'
_computing_data_collection 'APEXII, Bruker,2004'
_computing_data_reduction 'SAINT PLUS/XPREP, Bruker,2004'
_computing_molecular_graphics 'ORTEP-3   (Farrugia, 1997)'
_computing_publication_material 'SHELXL-97  (Sheldrick, 2008)'
_computing_structure_refinement 'SHELXL-97  (Sheldrick, 2008)'
_computing_structure_solution 'SHELXS-97  (Sheldrick, 2008)'
_diffrn_ambient_temperature 173(2)
_diffrn_measured_fraction_theta_full 0.984
_diffrn_measured_fraction_theta_max 0.920
_diffrn_measurement_device_type 'Bruker APEXII CCD area detector'
_diffrn_measurement_method 'phi and omega scans'
_diffrn_radiation_monochromator graphite
_diffrn_radiation_source 'fine-focus sealed tube'
_diffrn_radiation_type MoK\a
_diffrn_radiation_wavelength 0.71073
_diffrn_reflns_av_R_equivalents 0.0344
_diffrn_reflns_av_sigmaI/netI 0.0510
_diffrn_reflns_limit_h_max 16
_diffrn_reflns_limit_h_min -14
_diffrn_reflns_limit_k_max 18
_diffrn_reflns_limit_k_min -18
_diffrn_reflns_limit_l_max 25
_diffrn_reflns_limit_l_min -26
_diffrn_reflns_number 40307
_diffrn_reflns_theta_full 25.00
_diffrn_reflns_theta_max 30.44
_diffrn_reflns_theta_min 1.64
_exptl_absorpt_coefficient_mu 0.549
_exptl_absorpt_correction_T_max 0.9076
_exptl_absorpt_correction_T_min 0.8750
_exptl_absorpt_correction_type multi-scan
_exptl_absorpt_process_details 'SADABS (Bruker, 2004)'
_exptl_crystal_colour red
_exptl_crystal_density_diffrn 1.490
_exptl_crystal_density_method 'not measured'
_exptl_crystal_description Rectangular
_exptl_crystal_F_000 1260
_exptl_crystal_size_max 0.25
_exptl_crystal_size_mid 0.20
_exptl_crystal_size_min 0.18
_refine_diff_density_max 0.471
_refine_diff_density_min -0.388
_refine_diff_density_rms 0.068
_refine_ls_extinction_method none
_refine_ls_goodness_of_fit_ref 1.019
_refine_ls_hydrogen_treatment mixed
_refine_ls_matrix_type full
_refine_ls_number_parameters 735
_refine_ls_number_reflns 15262
_refine_ls_number_restraints 0
_refine_ls_restrained_S_all 1.019
_refine_ls_R_factor_all 0.0628
_refine_ls_R_factor_gt 0.0401
_refine_ls_shift/su_max 0.002
_refine_ls_shift/su_mean 0.000
_refine_ls_structure_factor_coef Fsqd
_refine_ls_weighting_details 'calc w=1/[\s^2^(Fo^2^)+(0.0393P)^2^+1.6542P] where P=(Fo^2^+2Fc^2^)/3'
_refine_ls_weighting_scheme calc
_refine_ls_wR_factor_gt 0.0917
_refine_ls_wR_factor_ref 0.1017
_reflns_number_gt 11395
_reflns_number_total 15262
_reflns_threshold_expression >2sigma(I)
_cod_data_source_file c3dt52065j.txt
_cod_data_source_block TiCl
_cod_depositor_comments
;
The following automatic conversions were performed:

'_symmetry_cell_setting' value 'Triclinic' changed to 'triclinic'
according to /home/saulius/struct/CIF-dictionaries/cif_core.dic
dictionary named 'cif_core.dic' version 2.4.2 from 2011-04-26.

Automatic conversion script
Id: cif_fix_values 1891 2012-01-12 08:04:46Z andrius 
;
_cod_original_sg_symbol_H-M P-1
_cod_database_code 7023953

loop_
_symmetry_equiv_pos_as_xyz
'x, y, z'
'-x, -y, -z'

loop_
_atom_site_label
_atom_site_type_symbol
_atom_site_fract_x
_atom_site_fract_y
_atom_site_fract_z
_atom_site_U_iso_or_equiv
_atom_site_adp_type
_atom_site_occupancy
_atom_site_symmetry_multiplicity
_atom_site_calc_flag
_atom_site_refinement_flags
C1 C 0.7399(2) 0.4495(2) 0.05012(13) 0.0373(6) Uani 1 1 d .
C2 C 0.8486(2) 0.4920(2) 0.05861(14) 0.0406(6) Uani 1 1 d .
H2 H 0.9046 0.4599 0.0838 0.049 Uiso 1 1 calc R
C3 C 0.8767(3) 0.5806(2) 0.03088(15) 0.0597(9) Uani 1 1 d .
H3 H 0.9511 0.6104 0.0385 0.072 Uiso 1 1 calc R
C4 C 0.7955(5) 0.6260(3) -0.00822(17) 0.0814(14) Uani 1 1 d .
H4 H 0.8135 0.6863 -0.0282 0.098 Uiso 1 1 calc R
C5 C 0.6857(4) 0.5798(4) -0.01726(18) 0.0798(13) Uani 1 1 d .
H5 H 0.6289 0.6092 -0.0438 0.096 Uiso 1 1 calc R
C6 C 0.6612(3) 0.4957(3) 0.01091(16) 0.0620(10) Uani 1 1 d .
H6 H 0.5867 0.4663 0.0039 0.074 Uiso 1 1 calc R
C7 C 0.7089(2) 0.3527(2) 0.07938(15) 0.0457(7) Uani 1 1 d .
H7A H 0.6385 0.3639 0.1035 0.069 Uiso 1 1 calc R
H7B H 0.7677 0.3422 0.1161 0.069 Uiso 1 1 calc R
H7C H 0.7003 0.2888 0.0376 0.069 Uiso 1 1 calc R
C1A C 0.75142(15) 0.08183(16) 0.17781(10) 0.0186(4) Uani 1 1 d .
C2A C 0.63591(16) 0.08898(18) 0.18006(11) 0.0248(4) Uani 1 1 d .
H2A H 0.6060 0.1519 0.2089 0.030 Uiso 1 1 calc R
C3A C 0.56509(16) 0.00493(18) 0.14054(11) 0.0273(5) Uani 1 1 d .
H3A H 0.4868 0.0112 0.1425 0.033 Uiso 1 1 calc R
C4A C 0.60562(16) -0.08880(18) 0.09792(11) 0.0238(4) Uani 1 1 d .
C5A C 0.72019(15) -0.09681(16) 0.09556(10) 0.0195(4) Uani 1 1 d .
H5A H 0.7496 -0.1606 0.0675 0.023 Uiso 1 1 calc R
C6A C 0.79234(15) -0.01122(16) 0.13434(10) 0.0175(4) Uani 1 1 d .
C7A C 0.52763(17) -0.1791(2) 0.05265(12) 0.0317(5) Uani 1 1 d .
H7A1 H 0.5330 -0.1834 -0.0011 0.048 Uiso 1 1 calc R
H7A2 H 0.4509 -0.1650 0.0656 0.048 Uiso 1 1 calc R
H7A3 H 0.5485 -0.2475 0.0640 0.048 Uiso 1 1 calc R
C8A C 1.05079(15) -0.06542(16) 0.06435(10) 0.0183(4) Uani 1 1 d .
C9A C 1.12951(16) -0.11782(17) 0.01601(11) 0.0223(4) Uani 1 1 d .
H9A H 1.1126 -0.1858 -0.0177 0.027 Uiso 1 1 calc R
C10A C 1.23140(16) -0.06478(17) 0.02070(11) 0.0237(4) Uani 1 1 d .
H10A H 1.2873 -0.0975 -0.0100 0.028 Uiso 1 1 calc R
C11A C 1.25599(16) 0.03755(18) 0.07001(11) 0.0234(4) Uani 1 1 d .
H11A H 1.3273 0.0718 0.0700 0.028 Uiso 1 1 calc R
C12A C 1.18169(15) 0.08899(17) 0.11751(11) 0.0211(4) Uani 1 1 d .
H12A H 1.1992 0.1576 0.1502 0.025 Uiso 1 1 calc R
C13A C 1.07721(15) 0.03416(16) 0.11517(10) 0.0174(4) Uani 1 1 d .
C14A C 1.17783(15) 0.10626(15) 0.29491(10) 0.0168(4) Uani 1 1 d .
C15A C 1.29152(15) 0.11103(16) 0.28382(10) 0.0196(4) Uani 1 1 d .
H15A H 1.3217 0.1664 0.2630 0.023 Uiso 1 1 calc R
C16A C 1.36048(16) 0.03532(16) 0.30313(11) 0.0215(4) Uani 1 1 d .
H16A H 1.4375 0.0397 0.2951 0.026 Uiso 1 1 calc R
C17A C 1.31978(16) -0.04675(16) 0.33388(11) 0.0208(4) Uani 1 1 d .
C18A C 1.20669(16) -0.05164(16) 0.34525(11) 0.0204(4) Uani 1 1 d .
H18A H 1.1770 -0.1070 0.3662 0.025 Uiso 1 1 calc R
C19A C 1.13666(15) 0.02411(15) 0.32606(10) 0.0171(4) Uani 1 1 d .
C20A C 1.39642(17) -0.12625(18) 0.35725(13) 0.0278(5) Uani 1 1 d .
H20A H 1.4149 -0.1047 0.4116 0.042 Uiso 1 1 calc R
H20B H 1.4649 -0.1275 0.3309 0.042 Uiso 1 1 calc R
H20C H 1.3592 -0.1982 0.3444 0.042 Uiso 1 1 calc R
C21A C 0.88277(16) -0.01872(16) 0.39741(11) 0.0210(4) Uani 1 1 d .
C22A C 0.80690(17) -0.05969(18) 0.44092(12) 0.0273(5) Uani 1 1 d .
H22A H 0.8272 -0.1118 0.4682 0.033 Uiso 1 1 calc R
C23A C 0.70238(17) -0.02004(19) 0.44157(12) 0.0283(5) Uani 1 1 d .
H23A H 0.6483 -0.0464 0.4693 0.034 Uiso 1 1 calc R
C24A C 0.67279(16) 0.05916(18) 0.40199(11) 0.0251(4) Uani 1 1 d .
H24A H 0.6000 0.0857 0.4054 0.030 Uiso 1 1 calc R
C25A C 0.74503(15) 0.09921(16) 0.35885(11) 0.0202(4) Uani 1 1 d .
H25A H 0.7243 0.1524 0.3326 0.024 Uiso 1 1 calc R
C26A C 0.85198(15) 0.05666(15) 0.35574(10) 0.0182(4) Uani 1 1 d .
C1B C 0.27975(15) 0.50691(15) 0.35533(10) 0.0167(4) Uani 1 1 d .
C2B C 0.16360(15) 0.49388(16) 0.34810(11) 0.0209(4) Uani 1 1 d .
H2B H 0.1289 0.4295 0.3174 0.025 Uiso 1 1 calc R
C3B C 0.09882(15) 0.57326(16) 0.38495(11) 0.0206(4) Uani 1 1 d .
H3B H 0.0199 0.5630 0.3789 0.025 Uiso 1 1 calc R
C4B C 0.14703(15) 0.66890(16) 0.43110(10) 0.0184(4) Uani 1 1 d .
C5B C 0.26196(15) 0.68053(15) 0.44122(10) 0.0182(4) Uani 1 1 d .
H5B H 0.2962 0.7435 0.4740 0.022 Uiso 1 1 calc R
C6B C 0.32812(14) 0.60059(15) 0.40365(10) 0.0166(4) Uani 1 1 d .
C7B C 0.07427(16) 0.75590(17) 0.46942(12) 0.0248(4) Uani 1 1 d .
H7B1 H 0.0536 0.7412 0.5171 0.037 Uiso 1 1 calc R
H7B2 H 0.0067 0.7571 0.4369 0.037 Uiso 1 1 calc R
H7B3 H 0.1152 0.8259 0.4792 0.037 Uiso 1 1 calc R
C8B C 0.59966(15) 0.66815(16) 0.47945(10) 0.0188(4) Uani 1 1 d .
C9B C 0.68681(16) 0.72330(18) 0.53065(11) 0.0242(4) Uani 1 1 d .
H9B H 0.6765 0.7903 0.5644 0.029 Uiso 1 1 calc R
C10B C 0.78656(16) 0.67521(18) 0.52905(11) 0.0249(4) Uani 1 1 d .
H10B H 0.8471 0.7096 0.5627 0.030 Uiso 1 1 calc R
C11B C 0.80263(16) 0.57539(18) 0.47864(11) 0.0238(4) Uani 1 1 d .
H11B H 0.8735 0.5450 0.4801 0.029 Uiso 1 1 calc R
C12B C 0.71939(15) 0.52099(16) 0.42774(11) 0.0206(4) Uani 1 1 d .
H12B H 0.7307 0.4543 0.3940 0.025 Uiso 1 1 calc R
C13B C 0.61613(15) 0.57048(15) 0.42868(10) 0.0176(4) Uani 1 1 d .
C14B C 0.68610(15) 0.53021(15) 0.25326(10) 0.0168(4) Uani 1 1 d .
C15B C 0.80167(15) 0.52541(16) 0.25978(11) 0.0206(4) Uani 1 1 d .
H15B H 0.8340 0.4630 0.2700 0.025 Uiso 1 1 calc R
C16B C 0.86963(15) 0.61042(16) 0.25151(11) 0.0208(4) Uani 1 1 d .
H16B H 0.9483 0.6059 0.2565 0.025 Uiso 1 1 calc R
C17B C 0.82482(15) 0.70281(16) 0.23597(10) 0.0195(4) Uani 1 1 d .
C18B C 0.70992(15) 0.70850(16) 0.22923(11) 0.0194(4) Uani 1 1 d .
H18B H 0.6780 0.7712 0.2192 0.023 Uiso 1 1 calc R
C19B C 0.64076(14) 0.62202(15) 0.23719(10) 0.0174(4) Uani 1 1 d .
C20B C 0.90079(17) 0.79154(17) 0.22274(12) 0.0259(4) Uani 1 1 d .
H20D H 0.9712 0.7950 0.2533 0.039 Uiso 1 1 calc R
H20E H 0.8650 0.8604 0.2368 0.039 Uiso 1 1 calc R
H20F H 0.9156 0.7770 0.1695 0.039 Uiso 1 1 calc R
C21B C 0.37142(15) 0.68139(17) 0.18585(11) 0.0218(4) Uani 1 1 d .
C22B C 0.28603(17) 0.73817(19) 0.15805(13) 0.0286(5) Uani 1 1 d .
H22B H 0.3003 0.8065 0.1474 0.034 Uiso 1 1 calc R
C23B C 0.18141(17) 0.68905(19) 0.14724(12) 0.0300(5) Uani 1 1 d .
H23B H 0.1213 0.7248 0.1292 0.036 Uiso 1 1 calc R
C24B C 0.16037(17) 0.58674(19) 0.16219(11) 0.0269(5) Uani 1 1 d .
H24B H 0.0868 0.5551 0.1523 0.032 Uiso 1 1 calc R
C25B C 0.24167(16) 0.53134(17) 0.19040(11) 0.0224(4) Uani 1 1 d .
H25B H 0.2264 0.4629 0.2006 0.027 Uiso 1 1 calc R
C26B C 0.34959(15) 0.58195(16) 0.20343(10) 0.0188(4) Uani 1 1 d .
Cl1A Cl 1.00644(4) 0.31525(4) 0.17528(3) 0.02406(11) Uani 1 1 d .
Cl2A Cl 0.92693(4) 0.32832(4) 0.35352(3) 0.02090(10) Uani 1 1 d .
Cl1B Cl 0.42369(4) 0.29290(4) 0.17091(3) 0.02222(10) Uani 1 1 d .
Cl2B Cl 0.53550(4) 0.28429(4) 0.34577(3) 0.02079(10) Uani 1 1 d .
N1A N 0.98502(12) 0.06342(13) 0.15318(8) 0.0168(3) Uani 1 1 d .
N2A N 0.90799(12) -0.01679(13) 0.12159(8) 0.0167(3) Uani 1 1 d .
N3A N 0.94286(13) -0.09551(13) 0.06899(9) 0.0191(3) Uani 1 1 d .
N4A N 0.94288(12) 0.08036(12) 0.32024(8) 0.0164(3) Uani 1 1 d .
N5A N 1.02288(12) 0.02081(12) 0.34409(9) 0.0166(3) Uani 1 1 d .
N6A N 0.99133(13) -0.03923(13) 0.38968(9) 0.0217(3) Uani 1 1 d .
N1B N 0.44769(12) 0.54894(13) 0.22983(9) 0.0168(3) Uani 1 1 d .
N2B N 0.52284(13) 0.62756(13) 0.22428(9) 0.0180(3) Uani 1 1 d .
N3B N 0.48194(13) 0.70835(14) 0.19903(10) 0.0227(4) Uani 1 1 d .
N4B N 0.51718(12) 0.53672(13) 0.38837(8) 0.0168(3) Uani 1 1 d .
N5B N 0.44656(12) 0.61270(13) 0.41854(8) 0.0164(3) Uani 1 1 d .
N6B N 0.49193(13) 0.69368(13) 0.47213(9) 0.0194(3) Uani 1 1 d .
O1A O 0.81872(10) 0.16485(11) 0.21594(7) 0.0190(3) Uani 1 1 d .
O2A O 1.11208(10) 0.18086(10) 0.27685(7) 0.0179(3) Uani 1 1 d .
O1B O 0.34019(10) 0.43025(10) 0.31574(7) 0.0182(3) Uani 1 1 d .
O2B O 0.62228(10) 0.44609(10) 0.26158(7) 0.0182(3) Uani 1 1 d .
Ti1A Ti 0.96516(3) 0.20061(3) 0.249806(18) 0.01617(8) Uani 1 1 d .
Ti1B Ti 0.48096(3) 0.41043(3) 0.283174(18) 0.01557(7) Uani 1 1 d .

loop_
_atom_site_aniso_label
_atom_site_aniso_U_11
_atom_site_aniso_U_22
_atom_site_aniso_U_33
_atom_site_aniso_U_23
_atom_site_aniso_U_13
_atom_site_aniso_U_12
C1 0.0374(13) 0.0413(14) 0.0262(11) -0.0074(10) -0.0004(9) 0.0123(11)
C2 0.0459(15) 0.0392(15) 0.0337(13) 0.0076(11) -0.0133(11) -0.0055(11)
C3 0.098(3) 0.0423(17) 0.0330(15) 0.0003(13) 0.0015(15) -0.0158(17)
C4 0.184(5) 0.0363(18) 0.0297(16) 0.0089(13) 0.031(2) 0.034(2)
C5 0.109(3) 0.094(3) 0.0414(18) 0.0147(19) 0.0124(19) 0.073(3)
C6 0.0522(17) 0.091(3) 0.0384(15) 0.0012(16) -0.0003(13) 0.0420(17)
C7 0.0399(14) 0.0421(16) 0.0463(15) -0.0085(12) 0.0094(11) -0.0038(11)
C1A 0.0158(8) 0.0234(10) 0.0162(9) 0.0044(7) -0.0015(7) 0.0004(7)
C2A 0.0184(9) 0.0318(12) 0.0218(10) 0.0009(8) 0.0012(7) 0.0065(8)
C3A 0.0148(9) 0.0414(13) 0.0240(10) 0.0045(9) -0.0005(7) 0.0021(8)
C4A 0.0194(9) 0.0316(12) 0.0197(9) 0.0055(8) -0.0003(7) -0.0031(8)
C5A 0.0182(9) 0.0213(10) 0.0186(9) 0.0040(8) 0.0021(7) -0.0016(7)
C6A 0.0143(8) 0.0233(10) 0.0167(9) 0.0081(7) 0.0021(7) 0.0001(7)
C7A 0.0203(10) 0.0418(14) 0.0299(11) 0.0033(10) 0.0002(8) -0.0081(9)
C8A 0.0162(8) 0.0221(10) 0.0184(9) 0.0081(8) 0.0009(7) 0.0021(7)
C9A 0.0221(9) 0.0249(11) 0.0213(10) 0.0068(8) 0.0037(7) 0.0055(8)
C10A 0.0181(9) 0.0338(12) 0.0226(10) 0.0113(9) 0.0061(7) 0.0075(8)
C11A 0.0157(9) 0.0354(12) 0.0212(10) 0.0115(9) 0.0009(7) -0.0006(8)
C12A 0.0185(9) 0.0279(11) 0.0177(9) 0.0080(8) -0.0006(7) -0.0023(8)
C13A 0.0158(8) 0.0240(10) 0.0138(8) 0.0074(7) 0.0010(6) 0.0021(7)
C14A 0.0169(8) 0.0186(9) 0.0142(8) 0.0035(7) -0.0023(6) -0.0004(7)
C15A 0.0188(9) 0.0218(10) 0.0188(9) 0.0069(8) 0.0004(7) -0.0029(7)
C16A 0.0168(8) 0.0264(11) 0.0207(9) 0.0041(8) 0.0018(7) 0.0004(8)
C17A 0.0187(9) 0.0216(10) 0.0220(9) 0.0045(8) 0.0024(7) 0.0035(7)
C18A 0.0201(9) 0.0203(10) 0.0232(10) 0.0088(8) 0.0042(7) 0.0023(7)
C19A 0.0151(8) 0.0190(10) 0.0169(9) 0.0034(7) 0.0022(7) -0.0012(7)
C20A 0.0206(9) 0.0301(12) 0.0359(12) 0.0126(10) 0.0057(8) 0.0078(8)
C21A 0.0184(9) 0.0214(10) 0.0253(10) 0.0085(8) 0.0041(7) 0.0025(7)
C22A 0.0235(10) 0.0310(12) 0.0338(12) 0.0187(10) 0.0089(8) 0.0042(8)
C23A 0.0216(10) 0.0352(13) 0.0322(11) 0.0141(10) 0.0105(8) 0.0014(9)
C24A 0.0177(9) 0.0316(12) 0.0260(10) 0.0061(9) 0.0036(8) 0.0040(8)
C25A 0.0180(9) 0.0219(10) 0.0206(9) 0.0049(8) 0.0009(7) 0.0027(7)
C26A 0.0184(9) 0.0180(9) 0.0180(9) 0.0035(7) 0.0019(7) 0.0000(7)
C1B 0.0152(8) 0.0180(9) 0.0177(9) 0.0057(7) 0.0025(7) 0.0011(7)
C2B 0.0175(9) 0.0239(10) 0.0201(9) 0.0034(8) 0.0003(7) -0.0027(7)
C3B 0.0148(8) 0.0288(11) 0.0201(9) 0.0092(8) 0.0022(7) -0.0001(7)
C4B 0.0178(8) 0.0218(10) 0.0180(9) 0.0087(8) 0.0029(7) 0.0044(7)
C5B 0.0181(8) 0.0176(9) 0.0194(9) 0.0050(7) 0.0020(7) 0.0009(7)
C6B 0.0118(8) 0.0200(10) 0.0190(9) 0.0067(7) 0.0014(6) -0.0005(7)
C7B 0.0222(9) 0.0272(11) 0.0263(10) 0.0079(9) 0.0037(8) 0.0075(8)
C8B 0.0163(8) 0.0232(10) 0.0174(9) 0.0062(8) 0.0015(7) -0.0007(7)
C9B 0.0207(9) 0.0293(11) 0.0198(9) 0.0013(8) 0.0002(7) -0.0043(8)
C10B 0.0188(9) 0.0359(12) 0.0200(10) 0.0081(9) -0.0015(7) -0.0036(8)
C11B 0.0165(9) 0.0355(12) 0.0221(10) 0.0118(9) 0.0025(7) 0.0037(8)
C12B 0.0187(9) 0.0233(10) 0.0211(9) 0.0075(8) 0.0021(7) 0.0042(7)
C13B 0.0158(8) 0.0208(10) 0.0164(9) 0.0054(7) 0.0006(7) -0.0013(7)
C14B 0.0175(8) 0.0177(9) 0.0165(8) 0.0062(7) 0.0030(7) -0.0002(7)
C15B 0.0174(9) 0.0236(10) 0.0241(10) 0.0115(8) 0.0036(7) 0.0046(7)
C16B 0.0139(8) 0.0271(11) 0.0228(10) 0.0089(8) 0.0013(7) 0.0013(7)
C17B 0.0190(9) 0.0222(10) 0.0176(9) 0.0054(8) 0.0016(7) -0.0016(7)
C18B 0.0196(9) 0.0167(9) 0.0226(9) 0.0060(8) 0.0009(7) 0.0016(7)
C19B 0.0136(8) 0.0202(10) 0.0187(9) 0.0050(7) 0.0018(7) 0.0013(7)
C20B 0.0205(9) 0.0245(11) 0.0342(11) 0.0107(9) 0.0008(8) -0.0042(8)
C21B 0.0159(8) 0.0266(11) 0.0248(10) 0.0091(8) 0.0027(7) 0.0033(8)
C22B 0.0228(10) 0.0317(12) 0.0365(12) 0.0176(10) 0.0037(9) 0.0076(9)
C23B 0.0181(9) 0.0439(14) 0.0321(12) 0.0163(10) 0.0015(8) 0.0096(9)
C24B 0.0186(9) 0.0384(13) 0.0232(10) 0.0065(9) 0.0013(8) 0.0007(8)
C25B 0.0187(9) 0.0291(11) 0.0187(9) 0.0049(8) -0.0005(7) -0.0008(8)
C26B 0.0173(8) 0.0230(10) 0.0161(9) 0.0048(7) 0.0009(7) 0.0022(7)
Cl1A 0.0275(2) 0.0229(3) 0.0240(2) 0.01113(19) -0.00144(18) -0.00046(19)
Cl2A 0.0242(2) 0.0172(2) 0.0207(2) 0.00324(18) 0.00075(17) 0.00252(17)
Cl1B 0.0249(2) 0.0210(2) 0.0191(2) 0.00167(18) 0.00160(17) -0.00171(18)
Cl2B 0.0221(2) 0.0194(2) 0.0231(2) 0.00873(18) 0.00399(17) 0.00293(17)
N1A 0.0142(7) 0.0196(8) 0.0168(7) 0.0054(6) -0.0001(6) -0.0022(6)
N2A 0.0146(7) 0.0176(8) 0.0176(7) 0.0041(6) 0.0008(6) -0.0002(6)
N3A 0.0190(7) 0.0185(8) 0.0192(8) 0.0032(6) 0.0018(6) 0.0025(6)
N4A 0.0156(7) 0.0156(8) 0.0180(7) 0.0040(6) -0.0006(6) 0.0021(6)
N5A 0.0165(7) 0.0167(8) 0.0185(8) 0.0078(6) 0.0021(6) 0.0020(6)
N6A 0.0207(8) 0.0221(9) 0.0270(9) 0.0136(7) 0.0059(7) 0.0026(7)
N1B 0.0130(7) 0.0186(8) 0.0187(8) 0.0045(6) 0.0010(6) -0.0013(6)
N2B 0.0162(7) 0.0173(8) 0.0222(8) 0.0079(6) 0.0014(6) 0.0008(6)
N3B 0.0182(8) 0.0230(9) 0.0304(9) 0.0128(7) 0.0021(7) 0.0053(6)
N4B 0.0138(7) 0.0182(8) 0.0188(8) 0.0049(6) 0.0015(6) 0.0017(6)
N5B 0.0144(7) 0.0179(8) 0.0164(7) 0.0034(6) 0.0010(6) 0.0006(6)
N6B 0.0180(7) 0.0199(8) 0.0183(8) 0.0007(6) 0.0007(6) -0.0008(6)
O1A 0.0167(6) 0.0202(7) 0.0191(6) 0.0033(5) -0.0017(5) 0.0012(5)
O2A 0.0163(6) 0.0178(7) 0.0201(6) 0.0065(5) -0.0015(5) -0.0001(5)
O1B 0.0158(6) 0.0183(7) 0.0198(6) 0.0025(5) 0.0029(5) -0.0004(5)
O2B 0.0160(6) 0.0180(7) 0.0218(7) 0.0068(5) 0.0033(5) 0.0012(5)
Ti1A 0.01700(15) 0.01554(17) 0.01632(16) 0.00502(13) -0.00105(12) 0.00093(12)
Ti1B 0.01502(15) 0.01503(17) 0.01689(16) 0.00398(13) 0.00224(12) 0.00022(12)

loop_
_atom_type_symbol
_atom_type_description
_atom_type_scat_dispersion_real
_atom_type_scat_dispersion_imag
_atom_type_scat_source
C C 0.0033 0.0016 'International Tables Vol C Tables 4.2.6.8 and 6.1.1.4'
H H 0.0000 0.0000 'International Tables Vol C Tables 4.2.6.8 and 6.1.1.4'
N N 0.0061 0.0033 'International Tables Vol C Tables 4.2.6.8 and 6.1.1.4'
O O 0.0106 0.0060 'International Tables Vol C Tables 4.2.6.8 and 6.1.1.4'
Cl Cl 0.1484 0.1585 'International Tables Vol C Tables 4.2.6.8 and 6.1.1.4'
Ti Ti 0.2776 0.4457 'International Tables Vol C Tables 4.2.6.8 and 6.1.1.4'

loop_
_geom_angle_atom_site_label_1
_geom_angle_atom_site_label_2
_geom_angle_atom_site_label_3
_geom_angle
C6 C1 C2 118.1(3)
C6 C1 C7 120.6(3)
C2 C1 C7 121.3(2)
C3 C2 C1 121.0(3)
C3 C2 H2 119.5
C1 C2 H2 119.5
C2 C3 C4 119.8(3)
C2 C3 H3 120.1
C4 C3 H3 120.1
C3 C4 C5 118.1(3)
C3 C4 H4 121.0
C5 C4 H4 121.0
C6 C5 C4 120.6(3)
C6 C5 H5 119.7
C4 C5 H5 119.7
C5 C6 C1 122.5(4)
C5 C6 H6 118.8
C1 C6 H6 118.8
C1 C7 H7A 109.5
C1 C7 H7B 109.5
H7A C7 H7B 109.5
C1 C7 H7C 109.5
H7A C7 H7C 109.5
H7B C7 H7C 109.5
O1A C1A C6A 122.30(16)
O1A C1A C2A 119.35(17)
C6A C1A C2A 118.33(17)
C3A C2A C1A 120.29(19)
C3A C2A H2A 119.9
C1A C2A H2A 119.9
C2A C3A C4A 121.58(18)
C2A C3A H3A 119.2
C4A C3A H3A 119.2
C3A C4A C5A 118.55(18)
C3A C4A C7A 121.36(18)
C5A C4A C7A 120.05(19)
C4A C5A C6A 120.17(18)
C4A C5A H5A 119.9
C6A C5A H5A 119.9
C1A C6A C5A 121.05(17)
C1A C6A N2A 120.59(16)
C5A C6A N2A 118.01(17)
C4A C7A H7A1 109.5
C4A C7A H7A2 109.5
H7A1 C7A H7A2 109.5
C4A C7A H7A3 109.5
H7A1 C7A H7A3 109.5
H7A2 C7A H7A3 109.5
N3A C8A C13A 109.35(16)
N3A C8A C9A 129.01(18)
C13A C8A C9A 121.59(17)
C10A C9A C8A 116.10(19)
C10A C9A H9A 122.0
C8A C9A H9A 121.9
C9A C10A C11A 121.98(18)
C9A C10A H10A 119.0
C11A C10A H10A 119.0
C12A C11A C10A 122.84(18)
C12A C11A H11A 118.6
C10A C11A H11A 118.6
C11A C12A C13A 116.07(18)
C11A C12A H12A 122.0
C13A C12A H12A 122.0
N1A C13A C8A 107.64(16)
N1A C13A C12A 130.91(18)
C8A C13A C12A 121.33(17)
O2A C14A C15A 119.72(17)
O2A C14A C19A 122.05(16)
C15A C14A C19A 118.22(17)
C16A C15A C14A 120.26(19)
C16A C15A H15A 119.9
C14A C15A H15A 119.9
C17A C16A C15A 121.70(18)
C17A C16A H16A 119.1
C15A C16A H16A 119.1
C16A C17A C18A 118.26(18)
C16A C17A C20A 121.18(18)
C18A C17A C20A 120.52(19)
C17A C18A C19A 120.49(19)
C17A C18A H18A 119.8
C19A C18A H18A 119.8
C18A C19A C14A 121.08(17)
C18A C19A N5A 118.44(17)
C14A C19A N5A 120.32(17)
C17A C20A H20A 109.5
C17A C20A H20B 109.5
H20A C20A H20B 109.5
C17A C20A H20C 109.5
H20A C20A H20C 109.5
H20B C20A H20C 109.5
N6A C21A C26A 109.31(17)
N6A C21A C22A 128.85(19)
C26A C21A C22A 121.82(18)
C23A C22A C21A 116.3(2)
C23A C22A H22A 121.8
C21A C22A H22A 121.8
C22A C23A C24A 121.8(2)
C22A C23A H23A 119.1
C24A C23A H23A 119.1
C25A C24A C23A 122.68(19)
C25A C24A H24A 118.7
C23A C24A H24A 118.7
C24A C25A C26A 116.15(19)
C24A C25A H25A 121.9
C26A C25A H25A 121.9
N4A C26A C21A 107.80(16)
N4A C26A C25A 130.96(18)
C21A C26A C25A 121.12(18)
O1B C1B C2B 119.20(16)
O1B C1B C6B 122.74(16)
C2B C1B C6B 118.06(17)
C3B C2B C1B 120.78(18)
C3B C2B H2B 119.6
C1B C2B H2B 119.6
C2B C3B C4B 121.22(17)
C2B C3B H3B 119.4
C4B C3B H3B 119.4
C5B C4B C3B 118.41(17)
C5B C4B C7B 121.33(17)
C3B C4B C7B 120.26(17)
C4B C5B C6B 120.59(17)
C4B C5B H5B 119.7
C6B C5B H5B 119.7
C5B C6B C1B 120.84(16)
C5B C6B N5B 119.04(16)
C1B C6B N5B 120.02(16)
C4B C7B H7B1 109.5
C4B C7B H7B2 109.5
H7B1 C7B H7B2 109.5
C4B C7B H7B3 109.5
H7B1 C7B H7B3 109.5
H7B2 C7B H7B3 109.5
N6B C8B C13B 109.62(15)
N6B C8B C9B 128.84(18)
C13B C8B C9B 121.48(17)
C10B C9B C8B 116.47(19)
C10B C9B H9B 121.8
C8B C9B H9B 121.8
C9B C10B C11B 122.04(18)
C9B C10B H10B 119.0
C11B C10B H10B 119.0
C12B C11B C10B 122.46(18)
C12B C11B H11B 118.8
C10B C11B H11B 118.8
C11B C12B C13B 115.89(18)
C11B C12B H12B 122.1
C13B C12B H12B 122.1
N4B C13B C8B 107.60(16)
N4B C13B C12B 130.67(18)
C8B C13B C12B 121.64(16)
O2B C14B C19B 122.26(16)
O2B C14B C15B 119.19(17)
C19B C14B C15B 118.54(17)
C16B C15B C14B 120.65(18)
C16B C15B H15B 119.7
C14B C15B H15B 119.7
C15B C16B C17B 121.09(17)
C15B C16B H16B 119.5
C17B C16B H16B 119.5
C18B C17B C16B 118.81(18)
C18B C17B C20B 121.17(18)
C16B C17B C20B 119.93(17)
C17B C18B C19B 120.18(18)
C17B C18B H18B 119.9
C19B C18B H18B 119.9
C14B C19B C18B 120.70(17)
C14B C19B N2B 120.69(17)
C18B C19B N2B 118.51(17)
C17B C20B H20D 109.5
C17B C20B H20E 109.5
H20D C20B H20E 109.5
C17B C20B H20F 109.5
H20D C20B H20F 109.5
H20E C20B H20F 109.5
N3B C21B C26B 109.31(17)
N3B C21B C22B 128.9(2)
C26B C21B C22B 121.79(18)
C23B C22B C21B 116.2(2)
C23B C22B H22B 121.9
C21B C22B H22B 121.9
C22B C23B C24B 121.88(19)
C22B C23B H23B 119.1
C24B C23B H23B 119.1
C25B C24B C23B 122.72(19)
C25B C24B H24B 118.6
C23B C24B H24B 118.6
C24B C25B C26B 116.1(2)
C24B C25B H25B 122.0
C26B C25B H25B 122.0
N1B C26B C21B 107.79(16)
N1B C26B C25B 130.95(19)
C21B C26B C25B 121.21(18)
N2A N1A C13A 103.45(14)
N2A N1A Ti1A 126.93(11)
C13A N1A Ti1A 129.45(12)
N3A N2A N1A 115.78(15)
N3A N2A C6A 120.18(15)
N1A N2A C6A 123.36(15)
N2A N3A C8A 103.72(15)
N5A N4A C26A 103.10(15)
N5A N4A Ti1A 126.84(12)
C26A N4A Ti1A 129.75(12)
N6A N5A N4A 115.80(15)
N6A N5A C19A 119.81(15)
N4A N5A C19A 124.31(16)
N5A N6A C21A 103.96(15)
N2B N1B C26B 103.36(15)
N2B N1B Ti1B 126.16(11)
C26B N1B Ti1B 130.12(13)
N3B N2B N1B 115.76(15)
N3B N2B C19B 120.00(16)
N1B N2B C19B 123.97(15)
N2B N3B C21B 103.74(16)
N5B N4B C13B 103.55(14)
N5B N4B Ti1B 125.45(11)
C13B N4B Ti1B 129.86(12)
N6B N5B N4B 115.60(14)
N6B N5B C6B 120.28(15)
N4B N5B C6B 123.40(15)
N5B N6B C8B 103.56(15)
C1A O1A Ti1A 141.79(12)
C14A O2A Ti1A 141.11(12)
C1B O1B Ti1B 140.48(12)
C14B O2B Ti1B 141.63(12)
O1A Ti1A O2A 158.39(6)
O1A Ti1A N1A 79.30(6)
O2A Ti1A N1A 84.72(6)
O1A Ti1A N4A 85.44(6)
O2A Ti1A N4A 79.49(6)
N1A Ti1A N4A 87.93(6)
O1A Ti1A Cl1A 99.18(5)
O2A Ti1A Cl1A 94.89(5)
N1A Ti1A Cl1A 88.70(4)
N4A Ti1A Cl1A 173.69(4)
O1A Ti1A Cl2A 95.48(4)
O2A Ti1A Cl2A 98.91(4)
N1A Ti1A Cl2A 172.57(4)
N4A Ti1A Cl2A 86.38(4)
Cl1A Ti1A Cl2A 97.39(2)
O2B Ti1B O1B 158.35(6)
O2B Ti1B N4B 84.88(6)
O1B Ti1B N4B 79.21(6)
O2B Ti1B N1B 79.13(6)
O1B Ti1B N1B 84.88(6)
N4B Ti1B N1B 84.93(6)
O2B Ti1B Cl2B 95.02(4)
O1B Ti1B Cl2B 99.33(5)
N4B Ti1B Cl2B 89.22(4)
N1B Ti1B Cl2B 172.06(4)
O2B Ti1B Cl1B 99.03(4)
O1B Ti1B Cl1B 95.25(4)
N4B Ti1B Cl1B 172.34(4)
N1B Ti1B Cl1B 89.32(4)
Cl2B Ti1B Cl1B 96.95(2)

loop_
_geom_bond_atom_site_label_1
_geom_bond_atom_site_label_2
_geom_bond_distance
C1 C6 1.382(4)
C1 C2 1.385(3)
C1 C7 1.502(4)
C2 C3 1.384(4)
C2 H2 0.9500
C3 C4 1.395(5)
C3 H3 0.9500
C4 C5 1.414(6)
C4 H4 0.9500
C5 C6 1.327(5)
C5 H5 0.9500
C6 H6 0.9500
C7 H7A 0.9800
C7 H7B 0.9800
C7 H7C 0.9800
C1A O1A 1.341(2)
C1A C6A 1.394(3)
C1A C2A 1.399(3)
C2A C3A 1.381(3)
C2A H2A 0.9500
C3A C4A 1.392(3)
C3A H3A 0.9500
C4A C5A 1.389(3)
C4A C7A 1.513(3)
C5A C6A 1.399(3)
C5A H5A 0.9500
C6A N2A 1.427(2)
C7A H7A1 0.9800
C7A H7A2 0.9800
C7A H7A3 0.9800
C8A N3A 1.356(2)
C8A C13A 1.406(3)
C8A C9A 1.416(3)
C9A C10A 1.369(3)
C9A H9A 0.9500
C10A C11A 1.418(3)
C10A H10A 0.9500
C11A C12A 1.365(3)
C11A H11A 0.9500
C12A C13A 1.412(3)
C12A H12A 0.9500
C13A N1A 1.364(2)
C14A O2A 1.344(2)
C14A C15A 1.397(3)
C14A C19A 1.397(3)
C15A C16A 1.387(3)
C15A H15A 0.9500
C16A C17A 1.389(3)
C16A H16A 0.9500
C17A C18A 1.391(3)
C17A C20A 1.509(3)
C18A C19A 1.394(3)
C18A H18A 0.9500
C19A N5A 1.430(2)
C20A H20A 0.9800
C20A H20B 0.9800
C20A H20C 0.9800
C21A N6A 1.351(2)
C21A C26A 1.405(3)
C21A C22A 1.413(3)
C22A C23A 1.371(3)
C22A H22A 0.9500
C23A C24A 1.417(3)
C23A H23A 0.9500
C24A C25A 1.374(3)
C24A H24A 0.9500
C25A C26A 1.413(3)
C25A H25A 0.9500
C26A N4A 1.368(2)
C1B O1B 1.342(2)
C1B C2B 1.397(2)
C1B C6B 1.399(3)
C2B C3B 1.377(3)
C2B H2B 0.9500
C3B C4B 1.400(3)
C3B H3B 0.9500
C4B C5B 1.382(2)
C4B C7B 1.509(3)
C5B C6B 1.396(3)
C5B H5B 0.9500
C6B N5B 1.431(2)
C7B H7B1 0.9800
C7B H7B2 0.9800
C7B H7B3 0.9800
C8B N6B 1.353(2)
C8B C13B 1.402(3)
C8B C9B 1.414(3)
C9B C10B 1.365(3)
C9B H9B 0.9500
C10B C11B 1.419(3)
C10B H10B 0.9500
C11B C12B 1.377(3)
C11B H11B 0.9500
C12B C13B 1.412(3)
C12B H12B 0.9500
C13B N4B 1.363(2)
C14B O2B 1.343(2)
C14B C19B 1.393(3)
C14B C15B 1.393(2)
C15B C16B 1.380(3)
C15B H15B 0.9500
C16B C17B 1.393(3)
C16B H16B 0.9500
C17B C18B 1.386(3)
C17B C20B 1.505(3)
C18B C19B 1.401(3)
C18B H18B 0.9500
C19B N2B 1.431(2)
C20B H20D 0.9800
C20B H20E 0.9800
C20B H20F 0.9800
C21B N3B 1.355(2)
C21B C26B 1.401(3)
C21B C22B 1.413(3)
C22B C23B 1.370(3)
C22B H22B 0.9500
C23B C24B 1.414(3)
C23B H23B 0.9500
C24B C25B 1.370(3)
C24B H24B 0.9500
C25B C26B 1.413(3)
C25B H25B 0.9500
C26B N1B 1.364(2)
Cl1A Ti1A 2.2843(6)
Cl2A Ti1A 2.2849(6)
Cl1B Ti1B 2.3014(5)
Cl2B Ti1B 2.2739(6)
N1A N2A 1.357(2)
N1A Ti1A 2.2176(16)
N2A N3A 1.323(2)
N4A N5A 1.358(2)
N4A Ti1A 2.2425(16)
N5A N6A 1.322(2)
N1B N2B 1.355(2)
N1B Ti1B 2.2452(16)
N2B N3B 1.322(2)
N4B N5B 1.355(2)
N4B Ti1B 2.2198(15)
N5B N6B 1.327(2)
O1A Ti1A 1.8382(13)
O2A Ti1A 1.8474(13)
O1B Ti1B 1.8377(13)
O2B Ti1B 1.8368(13)

loop_
_geom_torsion_atom_site_label_1
_geom_torsion_atom_site_label_2
_geom_torsion_atom_site_label_3
_geom_torsion_atom_site_label_4
_geom_torsion
C6 C1 C2 C3 2.2(4)
C7 C1 C2 C3 179.4(2)
C1 C2 C3 C4 -2.0(4)
C2 C3 C4 C5 0.8(4)
C3 C4 C5 C6 0.1(5)
C4 C5 C6 C1 0.1(5)
C2 C1 C6 C5 -1.3(4)
C7 C1 C6 C5 -178.5(3)
O1A C1A C2A C3A 179.27(19)
C6A C1A C2A C3A 0.6(3)
C1A C2A C3A C4A 0.3(3)
C2A C3A C4A C5A -0.1(3)
C2A C3A C4A C7A -177.9(2)
C3A C4A C5A C6A -1.1(3)
C7A C4A C5A C6A 176.79(19)
O1A C1A C6A C5A 179.59(18)
C2A C1A C6A C5A -1.8(3)
O1A C1A C6A N2A -7.4(3)
C2A C1A C6A N2A 171.23(18)
C4A C5A C6A C1A 2.1(3)
C4A C5A C6A N2A -171.14(18)
N3A C8A C9A C10A 176.01(19)
C13A C8A C9A C10A -1.3(3)
C8A C9A C10A C11A -1.2(3)
C9A C10A C11A C12A 1.8(3)
C10A C11A C12A C13A 0.1(3)
N3A C8A C13A N1A 2.0(2)
C9A C8A C13A N1A 179.85(17)
N3A C8A C13A C12A -174.49(17)
C9A C8A C13A C12A 3.3(3)
C11A C12A C13A N1A -178.23(19)
C11A C12A C13A C8A -2.6(3)
O2A C14A C15A C16A 179.17(16)
C19A C14A C15A C16A 0.3(3)
C14A C15A C16A C17A -0.1(3)
C15A C16A C17A C18A -0.1(3)
C15A C16A C17A C20A -177.76(18)
C16A C17A C18A C19A 0.1(3)
C20A C17A C18A C19A 177.75(18)
C17A C18A C19A C14A 0.2(3)
C17A C18A C19A N5A -175.27(17)
O2A C14A C19A C18A -179.18(16)
C15A C14A C19A C18A -0.4(3)
O2A C14A C19A N5A -3.8(3)
C15A C14A C19A N5A 174.99(16)
N6A C21A C22A C23A 176.4(2)
C26A C21A C22A C23A -1.4(3)
C21A C22A C23A C24A -1.2(3)
C22A C23A C24A C25A 1.9(3)
C23A C24A C25A C26A 0.1(3)
N6A C21A C26A N4A 1.6(2)
C22A C21A C26A N4A 179.87(18)
N6A C21A C26A C25A -174.76(17)
C22A C21A C26A C25A 3.5(3)
C24A C25A C26A N4A -178.17(19)
C24A C25A C26A C21A -2.7(3)
O1B C1B C2B C3B -176.75(18)
C6B C1B C2B C3B 2.8(3)
C1B C2B C3B C4B -0.5(3)
C2B C3B C4B C5B -2.3(3)
C2B C3B C4B C7B 178.51(19)
C3B C4B C5B C6B 2.7(3)
C7B C4B C5B C6B -178.15(18)
C4B C5B C6B C1B -0.3(3)
C4B C5B C6B N5B -176.70(17)
O1B C1B C6B C5B 177.12(17)
C2B C1B C6B C5B -2.5(3)
O1B C1B C6B N5B -6.5(3)
C2B C1B C6B N5B 173.88(17)
N6B C8B C9B C10B 175.6(2)
C13B C8B C9B C10B -1.4(3)
C8B C9B C10B C11B 0.2(3)
C9B C10B C11B C12B 0.6(3)
C10B C11B C12B C13B -0.1(3)
N6B C8B C13B N4B 1.3(2)
C9B C8B C13B N4B 178.87(18)
N6B C8B C13B C12B -175.66(18)
C9B C8B C13B C12B 1.9(3)
C11B C12B C13B N4B -177.2(2)
C11B C12B C13B C8B -1.0(3)
O2B C14B C15B C16B 179.97(17)
C19B C14B C15B C16B 0.9(3)
C14B C15B C16B C17B -0.4(3)
C15B C16B C17B C18B 0.3(3)
C15B C16B C17B C20B -176.40(18)
C16B C17B C18B C19B -0.7(3)
C20B C17B C18B C19B 176.01(18)
O2B C14B C19B C18B 179.70(17)
C15B C14B C19B C18B -1.2(3)
O2B C14B C19B N2B -3.8(3)
C15B C14B C19B N2B 175.22(16)
C17B C18B C19B C14B 1.2(3)
C17B C18B C19B N2B -175.38(17)
N3B C21B C22B C23B 177.3(2)
C26B C21B C22B C23B -1.8(3)
C21B C22B C23B C24B -0.8(3)
C22B C23B C24B C25B 2.0(3)
C23B C24B C25B C26B -0.5(3)
N3B C21B C26B N1B 1.7(2)
C22B C21B C26B N1B -179.00(18)
N3B C21B C26B C25B -175.96(18)
C22B C21B C26B C25B 3.3(3)
C24B C25B C26B N1B -179.13(19)
C24B C25B C26B C21B -2.0(3)
C8A C13A N1A N2A -2.27(19)
C12A C13A N1A N2A 173.81(19)
C8A C13A N1A Ti1A 173.20(12)
C12A C13A N1A Ti1A -10.7(3)
C13A N1A N2A N3A 1.9(2)
Ti1A N1A N2A N3A -173.71(12)
C13A N1A N2A C6A -168.59(16)
Ti1A N1A N2A C6A 15.8(2)
C1A C6A N2A N3A -166.56(17)
C5A C6A N2A N3A 6.7(3)
C1A C6A N2A N1A 3.5(3)
C5A C6A N2A N1A 176.81(17)
N1A N2A N3A C8A -0.7(2)
C6A N2A N3A C8A 170.16(16)
C13A C8A N3A N2A -0.9(2)
C9A C8A N3A N2A -178.44(19)
C21A C26A N4A N5A -1.64(19)
C25A C26A N4A N5A 174.29(19)
C21A C26A N4A Ti1A -175.50(12)
C25A C26A N4A Ti1A 0.4(3)
C26A N4A N5A N6A 1.2(2)
Ti1A N4A N5A N6A 175.30(12)
C26A N4A N5A C19A -175.52(16)
Ti1A N4A N5A C19A -1.4(2)
C18A C19A N5A N6A 12.2(2)
C14A C19A N5A N6A -163.27(17)
C18A C19A N5A N4A -171.20(16)
C14A C19A N5A N4A 13.3(3)
N4A N5A N6A C21A -0.2(2)
C19A N5A N6A C21A 176.67(16)
C26A C21A N6A N5A -0.9(2)
C22A C21A N6A N5A -178.9(2)
C21B C26B N1B N2B -2.02(19)
C25B C26B N1B N2B 175.38(19)
C21B C26B N1B Ti1B 171.33(13)
C25B C26B N1B Ti1B -11.3(3)
C26B N1B N2B N3B 1.8(2)
Ti1B N1B N2B N3B -171.93(12)
C26B N1B N2B C19B -172.22(16)
Ti1B N1B N2B C19B 14.1(2)
C14B C19B N2B N3B -170.67(17)
C18B C19B N2B N3B 5.9(3)
C14B C19B N2B N1B 3.1(3)
C18B C19B N2B N1B 179.62(17)
N1B N2B N3B C21B -0.7(2)
C19B N2B N3B C21B 173.53(16)
C26B C21B N3B N2B -0.6(2)
C22B C21B N3B N2B -179.8(2)
C8B C13B N4B N5B -2.2(2)
C12B C13B N4B N5B 174.4(2)
C8B C13B N4B Ti1B 165.92(13)
C12B C13B N4B Ti1B -17.5(3)
C13B N4B N5B N6B 2.5(2)
Ti1B N4B N5B N6B -166.28(12)
C13B N4B N5B C6B -167.85(17)
Ti1B N4B N5B C6B 23.4(2)
C5B C6B N5B N6B 6.0(3)
C1B C6B N5B N6B -170.38(17)
C5B C6B N5B N4B 175.94(17)
C1B C6B N5B N4B -0.5(3)
N4B N5B N6B C8B -1.7(2)
C6B N5B N6B C8B 168.97(16)
C13B C8B N6B N5B 0.2(2)
C9B C8B N6B N5B -177.1(2)
C6A C1A O1A Ti1A -15.5(3)
C2A C1A O1A Ti1A 165.90(15)
C15A C14A O2A Ti1A 155.04(15)
C19A C14A O2A Ti1A -26.2(3)
C2B C1B O1B Ti1B 161.57(15)
C6B C1B O1B Ti1B -18.0(3)
C19B C14B O2B Ti1B -21.5(3)
C15B C14B O2B Ti1B 159.43(15)
C1A O1A Ti1A O2A -17.8(3)
C1A O1A Ti1A N1A 25.2(2)
C1A O1A Ti1A N4A -63.5(2)
C1A O1A Ti1A Cl1A 112.1(2)
C1A O1A Ti1A Cl2A -149.5(2)
C14A O2A Ti1A O1A -17.4(3)
C14A O2A Ti1A N1A -59.70(19)
C14A O2A Ti1A N4A 29.17(18)
C14A O2A Ti1A Cl1A -147.94(18)
C14A O2A Ti1A Cl2A 113.77(18)
N2A N1A Ti1A O1A -23.11(14)
C13A N1A Ti1A O1A 162.40(17)
N2A N1A Ti1A O2A 142.26(15)
C13A N1A Ti1A O2A -32.22(16)
N2A N1A Ti1A N4A 62.63(15)
C13A N1A Ti1A N4A -111.85(16)
N2A N1A Ti1A Cl1A -122.71(14)
C13A N1A Ti1A Cl1A 62.81(16)
N2A N1A Ti1A Cl2A 22.6(4)
C13A N1A Ti1A Cl2A -151.9(3)
N5A N4A Ti1A O1A 151.26(14)
C26A N4A Ti1A O1A -36.21(15)
N5A N4A Ti1A O2A -13.18(13)
C26A N4A Ti1A O2A 159.35(16)
N5A N4A Ti1A N1A 71.84(14)
C26A N4A Ti1A N1A -115.64(15)
N5A N4A Ti1A Cl1A 14.0(5)
C26A N4A Ti1A Cl1A -173.5(3)
N5A N4A Ti1A Cl2A -112.94(13)
C26A N4A Ti1A Cl2A 59.58(15)
C14B O2B Ti1B O1B -14.5(3)
C14B O2B Ti1B N4B -57.19(19)
C14B O2B Ti1B N1B 28.62(19)
C14B O2B Ti1B Cl2B -145.96(18)
C14B O2B Ti1B Cl1B 116.17(18)
C1B O1B Ti1B O2B -14.0(3)
C1B O1B Ti1B N4B 29.48(19)
C1B O1B Ti1B N1B -56.32(19)
C1B O1B Ti1B Cl2B 116.89(18)
C1B O1B Ti1B Cl1B -145.16(18)
N5B N4B Ti1B O2B 135.61(15)
C13B N4B Ti1B O2B -30.12(17)
N5B N4B Ti1B O1B -29.63(14)
C13B N4B Ti1B O1B 164.64(17)
N5B N4B Ti1B N1B 56.11(14)
C13B N4B Ti1B N1B -109.62(17)
N5B N4B Ti1B Cl2B -129.28(14)
C13B N4B Ti1B Cl2B 64.99(16)
N5B N4B Ti1B Cl1B 14.5(5)
C13B N4B Ti1B Cl1B -151.2(3)
N2B N1B Ti1B O2B -22.35(14)
C26B N1B Ti1B O2B 165.68(16)
N2B N1B Ti1B O1B 142.99(14)
C26B N1B Ti1B O1B -28.99(16)
N2B N1B Ti1B N4B 63.40(14)
C26B N1B Ti1B N4B -108.57(16)
N2B N1B Ti1B Cl2B 20.6(4)
C26B N1B Ti1B Cl2B -151.4(3)
N2B N1B Ti1B Cl1B -121.68(14)
C26B N1B Ti1B Cl1B 66.35(15)
